data_4326016
loop_
_publ_author_name
'Jaime A. Flores'
'Jos\'e G. Andino'
'Nikolay P. Tsvetkov'
'Maren Pink'
'Robert J. Wolfe'
'Ashley R. Head'
'Dennis L. Lichtenberger'
'Joseph Massa'
'Kenneth G. Caulton'

_publ_section_title
;
 Assessment of the Electronic Structure of 2,2'-Pyridylpyrrolides as
 Ligands
;
_journal_name_full 'Inorganic Chemistry'
_journal_page_first 8121
_journal_page_last 8131
_journal_paper_doi 10.1021/ic2005503
_journal_volume 50
_journal_year 2011
_chemical_formula_moiety 'C13 H8 Cu F6 N3'
_chemical_formula_sum 'C13 H8 Cu F6 N3'
_chemical_formula_weight 383.76
_chemical_name_systematic
; 
 ? 
;
_space_group_IT_number 2
_symmetry_cell_setting triclinic
_symmetry_space_group_name_Hall '-P 1'
_symmetry_space_group_name_H-M 'P -1'
_atom_sites_solution_hydrogens geom
_atom_sites_solution_primary direct
_atom_sites_solution_secondary difmap
_audit_creation_method SHELXL-97
_cell_angle_alpha 84.782(2)
_cell_angle_beta 74.544(3)
_cell_angle_gamma 68.527(2)
_cell_formula_units_Z 2
_cell_length_a 7.9582(12)
_cell_length_b 8.8597(13)
_cell_length_c 11.0798(16)
_cell_measurement_reflns_used 6215
_cell_measurement_temperature 200(2)
_cell_measurement_theta_max 27.44
_cell_measurement_theta_min 2.84
_cell_volume 700.67(18)
_computing_cell_refinement 'APEX II v2009.5.0 (Bruker, 2009)'
_computing_data_collection 'APEX II v2009.5.0 (Bruker, 2009)'
_computing_data_reduction 'APEX II v2009.5.0 (Bruker, 2009)'
_computing_molecular_graphics 'SHELXTL (Bruker, 2008)'
_computing_publication_material 'SHELXTL (Bruker, 2008)'
_computing_structure_refinement 'SHELXL-97 (Sheldrick, 2008)'
_computing_structure_solution 'SIR-2004 (Burla et al., 2005)'
_diffrn_ambient_temperature 200(2)
_diffrn_detector 'CCD area detector'
_diffrn_detector_area_resol_mean 83.33
_diffrn_detector_type 'Bruker APEXII'
_diffrn_measured_fraction_theta_full 0.997
_diffrn_measured_fraction_theta_max 0.997
_diffrn_measurement_details '0.30 degree frames measured for 25 seconds each'
_diffrn_measurement_device 'APEX Kappa Duo'
_diffrn_measurement_device_type Kappa
_diffrn_measurement_method 'omega and phi scans'
_diffrn_radiation_monochromator graphite
_diffrn_radiation_source 'fine-focus sealed tube'
_diffrn_radiation_type MoK\a
_diffrn_radiation_wavelength 0.71073
_diffrn_reflns_av_R_equivalents 0.0233
_diffrn_reflns_av_sigmaI/netI 0.0222
_diffrn_reflns_limit_h_max 10
_diffrn_reflns_limit_h_min -10
_diffrn_reflns_limit_k_max 11
_diffrn_reflns_limit_k_min -11
_diffrn_reflns_limit_l_max 14
_diffrn_reflns_limit_l_min -14
_diffrn_reflns_number 11449
_diffrn_reflns_theta_full 27.51
_diffrn_reflns_theta_max 27.51
_diffrn_reflns_theta_min 1.91
_exptl_absorpt_coefficient_mu 1.628
_exptl_absorpt_correction_T_max 0.9230
_exptl_absorpt_correction_T_min 0.7694
_exptl_absorpt_correction_type multi-scan
_exptl_absorpt_process_details 'SADABS, R. Blessing; 1995'
_exptl_crystal_colour colorless
_exptl_crystal_density_diffrn 1.819
_exptl_crystal_description block
_exptl_crystal_F_000 380
_exptl_crystal_size_max 0.17
_exptl_crystal_size_mid 0.10
_exptl_crystal_size_min 0.05
_refine_diff_density_max 0.507
_refine_diff_density_min -0.469
_refine_diff_density_rms 0.135
_refine_ls_extinction_method none
_refine_ls_goodness_of_fit_ref 1.208
_refine_ls_hydrogen_treatment constr
_refine_ls_matrix_type full
_refine_ls_number_parameters 209
_refine_ls_number_reflns 3222
_refine_ls_number_restraints 0
_refine_ls_restrained_S_all 1.208
_refine_ls_R_factor_all 0.0346
_refine_ls_R_factor_gt 0.0287
_refine_ls_shift/su_max 0.000
_refine_ls_shift/su_mean 0.000
_refine_ls_structure_factor_coef Fsqd
_refine_ls_weighting_details 'calc w=1/[\s^2^(Fo^2^)+(0.0601P)^2^+0.0898P] where P=(Fo^2^+2Fc^2^)/3'
_refine_ls_weighting_scheme calc
_refine_ls_wR_factor_gt 0.0922
_refine_ls_wR_factor_ref 0.1026
_reflns_number_gt 2868
_reflns_number_total 3222
_reflns_threshold_expression >2sigma(I)
_cod_data_source_file ic2005503_si_004.cif
_cod_data_source_block 09041
_cod_depositor_comments
;
The following automatic conversions were performed:

'_exptl_absorpt_correction_type' value 'multi-scans' was replaced
with the value 'multi-scan' as specified in the replacement file
'src/cod-tools/trunk/data/replacement-values/replacement_values.lst'.

Automatic conversion script
Id: cif_fix_values 5376 2017-05-30 11:51:03Z andrius 
;
_cod_database_code 4326016

loop_
_symmetry_equiv_pos_as_xyz
'x, y, z'
'-x, -y, -z'

loop_
_atom_site_label
_atom_site_type_symbol
_atom_site_fract_x
_atom_site_fract_y
_atom_site_fract_z
_atom_site_U_iso_or_equiv
_atom_site_adp_type
_atom_site_occupancy
_atom_site_symmetry_multiplicity
_atom_site_calc_flag
_atom_site_refinement_flags
Cu1 Cu -0.06927(4) 0.34185(3) 0.98504(2) 0.03212(12) Uani 1 1 d .
F1 F 0.4604(2) -0.1299(2) 0.59510(16) 0.0577(4) Uani 1 1 d .
F2 F 0.2686(3) -0.0763(2) 0.48027(15) 0.0612(5) Uani 1 1 d .
F3 F 0.2310(3) -0.21344(19) 0.64885(18) 0.0660(5) Uani 1 1 d .
F4 F -0.3445(2) 0.5122(2) 0.78180(17) 0.0605(5) Uani 1 1 d .
F5 F -0.2221(3) 0.5062(2) 0.58571(16) 0.0607(5) Uani 1 1 d .
F6 F -0.1205(3) 0.59919(18) 0.7106(2) 0.0641(5) Uani 1 1 d .
N1 N 0.1419(3) 0.1197(2) 1.00327(17) 0.0312(4) Uani 1 1 d .
N2 N 0.0061(2) 0.2656(2) 0.81366(16) 0.0265(3) Uani 1 1 d .
N3 N -0.2127(3) 0.4740(2) 1.12204(18) 0.0315(4) Uani 1 1 d .
C1 C 0.2039(3) 0.0561(3) 1.1046(2) 0.0391(5) Uani 1 1 d .
H1 H 0.1542 0.1191 1.1794 0.047 Uiso 1 1 calc R
C2 C 0.3362(4) -0.0962(3) 1.1051(3) 0.0457(6) Uani 1 1 d .
H2 H 0.3778 -0.1370 1.1784 0.055 Uiso 1 1 calc R
C3 C 0.4067(4) -0.1875(3) 0.9981(3) 0.0442(6) Uani 1 1 d .
H3 H 0.4979 -0.2933 0.9962 0.053 Uiso 1 1 calc R
C4 C 0.3442(3) -0.1250(3) 0.8922(2) 0.0363(5) Uani 1 1 d .
H4 H 0.3917 -0.1874 0.8172 0.044 Uiso 1 1 calc R
C5 C 0.2113(3) 0.0300(2) 0.89711(19) 0.0278(4) Uani 1 1 d .
C6 C 0.1332(3) 0.1125(2) 0.79182(19) 0.0263(4) Uani 1 1 d .
C7 C 0.1599(3) 0.0681(2) 0.6678(2) 0.0305(4) Uani 1 1 d .
C8 C 0.0447(3) 0.2004(3) 0.6128(2) 0.0324(4) Uani 1 1 d .
H8 H 0.0321 0.2080 0.5294 0.039 Uiso 1 1 calc R
C9 C -0.0461(3) 0.3167(3) 0.7055(2) 0.0290(4) Uani 1 1 d .
C10 C 0.2787(4) -0.0851(3) 0.5992(2) 0.0433(6) Uani 1 1 d .
C11 C -0.1810(3) 0.4821(3) 0.6963(2) 0.0371(5) Uani 1 1 d .
C13 C -0.2867(3) 0.5395(2) 1.2152(2) 0.0293(4) Uani 1 1 d .
C14 C -0.3789(4) 0.6218(3) 1.3356(2) 0.0386(5) Uani 1 1 d .
H14A H -0.3515 0.5443 1.4030 0.058 Uiso 1 1 calc R
H14B H -0.5140 0.6673 1.3448 0.058 Uiso 1 1 calc R
H14C H -0.3334 0.7095 1.3404 0.058 Uiso 1 1 calc R

loop_
_atom_site_aniso_label
_atom_site_aniso_U_11
_atom_site_aniso_U_22
_atom_site_aniso_U_33
_atom_site_aniso_U_23
_atom_site_aniso_U_13
_atom_site_aniso_U_12
Cu1 0.03267(17) 0.03201(17) 0.02663(17) -0.00996(11) -0.00144(11) -0.00762(11)
F1 0.0443(9) 0.0521(9) 0.0504(10) -0.0127(7) 0.0023(7) 0.0059(7)
F2 0.0799(12) 0.0503(10) 0.0372(9) -0.0216(7) -0.0106(8) -0.0027(8)
F3 0.0927(14) 0.0303(8) 0.0665(11) -0.0117(7) -0.0017(10) -0.0224(8)
F4 0.0394(9) 0.0534(10) 0.0611(11) -0.0033(8) -0.0026(8) 0.0088(7)
F5 0.0715(11) 0.0546(10) 0.0466(9) 0.0025(7) -0.0352(9) 0.0021(8)
F6 0.0725(11) 0.0289(8) 0.1007(15) 0.0025(8) -0.0476(11) -0.0116(7)
N1 0.0308(9) 0.0318(9) 0.0287(9) -0.0008(7) -0.0071(7) -0.0089(7)
N2 0.0265(8) 0.0255(8) 0.0255(8) -0.0033(6) -0.0063(7) -0.0062(6)
N3 0.0339(9) 0.0296(9) 0.0285(9) -0.0040(7) -0.0073(8) -0.0080(7)
C1 0.0432(13) 0.0470(14) 0.0295(12) 0.0021(9) -0.0116(10) -0.0174(10)
C2 0.0490(15) 0.0488(15) 0.0444(14) 0.0148(11) -0.0231(12) -0.0185(11)
C3 0.0428(14) 0.0349(12) 0.0513(16) 0.0096(10) -0.0172(12) -0.0081(10)
C4 0.0357(12) 0.0283(11) 0.0407(13) 0.0007(9) -0.0102(10) -0.0063(8)
C5 0.0263(10) 0.0279(10) 0.0296(10) 0.0002(8) -0.0050(8) -0.0115(8)
C6 0.0249(9) 0.0237(9) 0.0270(10) -0.0039(7) -0.0029(8) -0.0066(7)
C7 0.0333(11) 0.0267(10) 0.0277(10) -0.0066(8) -0.0024(8) -0.0085(8)
C8 0.0393(12) 0.0326(11) 0.0252(10) -0.0044(8) -0.0074(9) -0.0120(9)
C9 0.0297(10) 0.0282(10) 0.0277(10) -0.0023(7) -0.0087(8) -0.0072(8)
C10 0.0533(15) 0.0307(12) 0.0352(13) -0.0111(9) -0.0007(11) -0.0075(10)
C11 0.0378(12) 0.0347(12) 0.0355(12) -0.0017(9) -0.0146(10) -0.0050(9)
C13 0.0314(10) 0.0283(10) 0.0262(11) -0.0020(8) -0.0064(8) -0.0085(8)
C14 0.0418(13) 0.0418(13) 0.0265(11) -0.0113(9) -0.0016(9) -0.0104(10)

loop_
_atom_type_symbol
_atom_type_description
_atom_type_scat_dispersion_real
_atom_type_scat_dispersion_imag
_atom_type_scat_source
C C 0.0033 0.0016 'International Tables Vol C Tables 4.2.6.8 and 6.1.1.4'
H H 0.0000 0.0000 'International Tables Vol C Tables 4.2.6.8 and 6.1.1.4'
N N 0.0061 0.0033 'International Tables Vol C Tables 4.2.6.8 and 6.1.1.4'
F F 0.0171 0.0103 'International Tables Vol C Tables 4.2.6.8 and 6.1.1.4'
Cu Cu 0.3201 1.2651 'International Tables Vol C Tables 4.2.6.8 and 6.1.1.4'

loop_
_geom_angle_atom_site_label_1
_geom_angle_atom_site_label_2
_geom_angle_atom_site_label_3
_geom_angle
N3 Cu1 N2 157.27(8)
N3 Cu1 N1 121.13(8)
N2 Cu1 N1 81.31(7)
C1 N1 C5 118.64(19)
C1 N1 Cu1 129.15(16)
C5 N1 Cu1 112.07(14)
C9 N2 C6 106.67(17)
C9 N2 Cu1 137.45(14)
C6 N2 Cu1 115.49(13)
C13 N3 Cu1 170.70(19)
N1 C1 C2 122.9(2)
N1 C1 H1 118.5
C2 C1 H1 118.5
C3 C2 C1 118.7(2)
C3 C2 H2 120.7
C1 C2 H2 120.7
C2 C3 C4 119.5(2)
C2 C3 H3 120.2
C4 C3 H3 120.2
C3 C4 C5 119.2(2)
C3 C4 H4 120.4
C5 C4 H4 120.4
N1 C5 C4 121.0(2)
N1 C5 C6 113.82(17)
C4 C5 C6 125.17(19)
N2 C6 C7 109.11(18)
N2 C6 C5 116.84(17)
C7 C6 C5 134.05(19)
C8 C7 C6 107.16(18)
C8 C7 C10 122.3(2)
C6 C7 C10 130.5(2)
C9 C8 C7 105.25(19)
C9 C8 H8 127.4
C7 C8 H8 127.4
N2 C9 C8 111.81(18)
N2 C9 C11 120.59(18)
C8 C9 C11 127.6(2)
F2 C10 F1 106.0(2)
F2 C10 F3 106.0(2)
F1 C10 F3 105.0(2)
F2 C10 C7 111.7(2)
F1 C10 C7 114.2(2)
F3 C10 C7 113.2(2)
F5 C11 F6 106.4(2)
F5 C11 F4 105.7(2)
F6 C11 F4 105.8(2)
F5 C11 C9 111.63(19)
F6 C11 C9 113.65(19)
F4 C11 C9 113.05(19)
N3 C13 C14 179.0(3)
C13 C14 H14A 109.5
C13 C14 H14B 109.5
H14A C14 H14B 109.5
C13 C14 H14C 109.5
H14A C14 H14C 109.5
H14B C14 H14C 109.5

loop_
_geom_bond_atom_site_label_1
_geom_bond_atom_site_label_2
_geom_bond_distance
Cu1 N3 1.8437(19)
Cu1 N2 1.9369(17)
Cu1 N1 2.1036(18)
F1 C10 1.341(3)
F2 C10 1.335(3)
F3 C10 1.353(3)
F4 C11 1.340(3)
F5 C11 1.329(3)
F6 C11 1.331(3)
N1 C1 1.341(3)
N1 C5 1.350(3)
N2 C9 1.357(3)
N2 C6 1.359(2)
N3 C13 1.133(3)
C1 C2 1.375(4)
C1 H1 0.9500
C2 C3 1.365(4)
C2 H2 0.9500
C3 C4 1.386(3)
C3 H3 0.9500
C4 C5 1.388(3)
C4 H4 0.9500
C5 C6 1.477(3)
C6 C7 1.403(3)
C7 C8 1.402(3)
C7 C10 1.476(3)
C8 C9 1.375(3)
C8 H8 0.9500
C9 C11 1.480(3)
C13 C14 1.454(3)
C14 H14A 0.9800
C14 H14B 0.9800
C14 H14C 0.9800

loop_
_geom_torsion_atom_site_label_1
_geom_torsion_atom_site_label_2
_geom_torsion_atom_site_label_3
_geom_torsion_atom_site_label_4
_geom_torsion
N3 Cu1 N1 C1 -5.0(2)
N2 Cu1 N1 C1 178.8(2)
N3 Cu1 N1 C5 170.56(13)
N2 Cu1 N1 C5 -5.60(14)
N3 Cu1 N2 C9 6.2(3)
N1 Cu1 N2 C9 177.7(2)
N3 Cu1 N2 C6 -165.41(18)
N1 Cu1 N2 C6 6.08(14)
N2 Cu1 N3 C13 170.2(11)
N1 Cu1 N3 C13 0.0(12)
C5 N1 C1 C2 0.5(3)
Cu1 N1 C1 C2 175.84(19)
N1 C1 C2 C3 -0.6(4)
C1 C2 C3 C4 0.2(4)
C2 C3 C4 C5 0.2(4)
C1 N1 C5 C4 -0.1(3)
Cu1 N1 C5 C4 -176.15(16)
C1 N1 C5 C6 -179.83(18)
Cu1 N1 C5 C6 4.1(2)
C3 C4 C5 N1 -0.3(3)
C3 C4 C5 C6 179.5(2)
C9 N2 C6 C7 -0.1(2)
Cu1 N2 C6 C7 174.01(14)
C9 N2 C6 C5 -179.85(17)
Cu1 N2 C6 C5 -5.7(2)
N1 C5 C6 N2 0.8(3)
C4 C5 C6 N2 -179.0(2)
N1 C5 C6 C7 -178.9(2)
C4 C5 C6 C7 1.3(4)
N2 C6 C7 C8 0.4(2)
C5 C6 C7 C8 -180.0(2)
N2 C6 C7 C10 -178.4(2)
C5 C6 C7 C10 1.3(4)
C6 C7 C8 C9 -0.5(2)
C10 C7 C8 C9 178.5(2)
C6 N2 C9 C8 -0.2(2)
Cu1 N2 C9 C8 -172.32(16)
C6 N2 C9 C11 -178.35(19)
Cu1 N2 C9 C11 9.5(3)
C7 C8 C9 N2 0.4(2)
C7 C8 C9 C11 178.4(2)
C8 C7 C10 F2 3.3(3)
C6 C7 C10 F2 -178.0(2)
C8 C7 C10 F1 123.6(2)
C6 C7 C10 F1 -57.8(3)
C8 C7 C10 F3 -116.3(3)
C6 C7 C10 F3 62.4(4)
N2 C9 C11 F5 -176.6(2)
C8 C9 C11 F5 5.6(3)
N2 C9 C11 F6 63.0(3)
C8 C9 C11 F6 -114.8(3)
N2 C9 C11 F4 -57.6(3)
C8 C9 C11 F4 124.6(2)
Cu1 N3 C13 C14 21(14)
